data_4072185
loop_
_publ_author_name
'Bouyahyi, Miloud'
'Grunova, Ekaterina'
'Marquet, Nicolas'
'Kirillov, Evgueni'
'Thomas, Christophe M.'
'Roisnel, Thierry'
'Carpentier, Jean-Fran\,cois'

_publ_section_title
;
 Aluminum Complexes of Fluorinated Dialkoxy-Diimino Salen-like Ligands:
 Syntheses, Structures, and Use in Ring-Opening Polymerization of Cyclic
 Esters
;
_journal_issue 22
_journal_name_full Organometallics
_journal_page_first 5815
_journal_paper_doi 10.1021/om800651z
_journal_volume 27
_journal_year 2008
_chemical_compound_source 'synthesis as described'
_chemical_formula_moiety 'C14 H15 Al1 F12 N2 O3'
_chemical_formula_sum 'C14 H15 Al F12 N2 O3'
_chemical_formula_weight 514.26
_chemical_name_systematic
;
 ?
;
_space_group_IT_number 14
_symmetry_cell_setting monoclinic
_symmetry_Int_Tables_number 14
_symmetry_space_group_name_Hall '-P 2yn'
_symmetry_space_group_name_H-M 'P 1 21/n 1'
_atom_sites_solution_hydrogens geom
_atom_sites_solution_primary direct
_atom_sites_solution_secondary difmap
_audit_conform_dict_location ftp://ftp.iucr.org/pub/cif_core.dic
_audit_conform_dict_name cif_core.dic
_audit_conform_dict_version 2.3
_audit_creation_date 2006-03-08T12:04:06-00:00
_audit_creation_method 'WinGX routine CIF_UPDATE'
_cell_angle_alpha 90
_cell_angle_beta 112.863(3)
_cell_angle_gamma 90
_cell_formula_units_Z 4
_cell_length_a 11.0304(7)
_cell_length_b 13.3518(9)
_cell_length_c 13.8804(10)
_cell_measurement_reflns_used 0
_cell_measurement_temperature 100(2)
_cell_measurement_theta_max 27.5
_cell_measurement_theta_min 2.02
_cell_measurement_wavelength 0.71073
_cell_volume 1883.6(2)
_computing_cell_refinement 'Bruker SMART'
_computing_data_collection 'Bruker SMART'
_computing_data_reduction 'Bruker SAINT'
_computing_molecular_graphics 'Ortep-3 for Windows (Farrugia, 1997)'
_computing_publication_material 'WinGX publication routines (Farrugia, 1999)'
_computing_structure_refinement 'SHELXL-97 (Sheldrick, 1997)'
_computing_structure_solution 'SIR97 (Altomare al, 1999)'
_diffrn_ambient_temperature 100(2)
_diffrn_measured_fraction_theta_full 0.997
_diffrn_measured_fraction_theta_max 0.997
_diffrn_radiation_monochromator graphite
_diffrn_radiation_probe x-ray
_diffrn_radiation_type MoK\a
_diffrn_radiation_wavelength 0.71073
_diffrn_reflns_av_R_equivalents 0.0488
_diffrn_reflns_av_unetI/netI 0.0443
_diffrn_reflns_limit_h_max 12
_diffrn_reflns_limit_h_min -14
_diffrn_reflns_limit_k_max 17
_diffrn_reflns_limit_k_min -14
_diffrn_reflns_limit_l_max 18
_diffrn_reflns_limit_l_min -15
_diffrn_reflns_number 24665
_diffrn_reflns_theta_full 27.5
_diffrn_reflns_theta_max 27.5
_diffrn_reflns_theta_min 2.02
_exptl_absorpt_coefficient_mu 0.245
_exptl_absorpt_correction_T_max 0.993
_exptl_absorpt_correction_T_min 0.971
_exptl_absorpt_correction_type multi-scan
_exptl_absorpt_process_details
;
  [Sheldrick, G.M. (2002). SADABS Bruker AXS Inc., Madison, Wisconsin, USA]
;
_exptl_crystal_colour colorless
_exptl_crystal_density_diffrn 1.813
_exptl_crystal_density_method 'not measured'
_exptl_crystal_description prism
_exptl_crystal_F_000 1032
_exptl_crystal_size_max 0.12
_exptl_crystal_size_mid 0.05
_exptl_crystal_size_min 0.03
_refine_diff_density_max 0.453
_refine_diff_density_min -0.455
_refine_diff_density_rms 0.088
_refine_ls_extinction_method none
_refine_ls_goodness_of_fit_ref 1.073
_refine_ls_hydrogen_treatment mixed
_refine_ls_matrix_type full
_refine_ls_number_parameters 292
_refine_ls_number_reflns 4318
_refine_ls_number_restraints 0
_refine_ls_restrained_S_all 1.073
_refine_ls_R_factor_all 0.0591
_refine_ls_R_factor_gt 0.0369
_refine_ls_shift/su_max 0
_refine_ls_shift/su_mean 0
_refine_ls_structure_factor_coef Fsqd
_refine_ls_weighting_details 'calc w=1/[\s^2^(Fo^2^)+(0.0612P)^2^+0.3291P] where P=(Fo^2^+2Fc^2^)/3'
_refine_ls_weighting_scheme calc
_refine_ls_wR_factor_gt 0.0955
_refine_ls_wR_factor_ref 0.1117
_reflns_number_gt 3216
_reflns_number_total 4318
_reflns_threshold_expression >2sigma(I)
_cod_data_source_file om800651z_si_003.cif
_cod_data_source_block ct7
_cod_database_code 4072185

loop_
_symmetry_equiv_pos_as_xyz
'x, y, z'
'-x+1/2, y+1/2, -z+1/2'
'-x, -y, -z'
'x-1/2, -y-1/2, z-1/2'

loop_
_atom_site_label
_atom_site_type_symbol
_atom_site_fract_x
_atom_site_fract_y
_atom_site_fract_z
_atom_site_U_iso_or_equiv
_atom_site_adp_type
_atom_site_occupancy
_atom_site_symmetry_multiplicity
_atom_site_calc_flag
_atom_site_refinement_flags
Al1 Al 0.94047(5) 0.08096(4) 0.92317(4) 0.01146(15) Uani 1 1 d .
O1 O 1.08532(13) 0.05466(11) 1.04429(12) 0.0132(3) Uani 1 1 d .
H1 H 1.134(3) 0.074(3) 1.053(3) 0.05 Uiso 1 1 d .
O11 O 0.98670(12) 0.20444(10) 0.89275(10) 0.0135(3) Uani 1 1 d .
C11 C 1.08793(18) 0.23469(15) 0.86648(15) 0.0140(4) Uani 1 1 d .
C12 C 1.1716(2) 0.31071(16) 0.94985(16) 0.0196(5) Uani 1 1 d .
C13 C 1.03048(19) 0.28764(16) 0.75945(16) 0.0177(4) Uani 1 1 d .
C14 C 1.18337(19) 0.15063(15) 0.86159(16) 0.0165(4) Uani 1 1 d .
H14A H 1.2426 0.1783 0.8299 0.02 Uiso 1 1 calc R
H14B H 1.2385 0.1293 0.9337 0.02 Uiso 1 1 calc R
C15 C 1.11370(19) 0.06069(15) 0.79981(16) 0.0161(4) Uani 1 1 d .
C16 C 1.1600(2) 0.02372(18) 0.71777(18) 0.0253(5) Uani 1 1 d .
H16A H 1.108 -0.0348 0.6826 0.038 Uiso 0.5 1 calc PR
H16B H 1.2531 0.005 0.7507 0.038 Uiso 0.5 1 calc PR
H16C H 1.1493 0.0769 0.6664 0.038 Uiso 0.5 1 calc PR
H16D H 1.2322 0.0661 0.7172 0.038 Uiso 0.5 1 calc PR
H16E H 1.0872 0.0264 0.6491 0.038 Uiso 0.5 1 calc PR
H16F H 1.1909 -0.0455 0.7335 0.038 Uiso 0.5 1 calc PR
N17 N 1.01999(15) 0.02342(12) 0.82068(13) 0.0152(4) Uani 1 1 d .
F11 F 1.20660(12) 0.27162(10) 1.04602(9) 0.0253(3) Uani 1 1 d .
F12 F 1.10685(12) 0.39601(9) 0.94837(10) 0.0263(3) Uani 1 1 d .
F13 F 1.28443(12) 0.33685(10) 0.94029(11) 0.0318(3) Uani 1 1 d .
F14 F 0.93333(12) 0.35102(9) 0.75122(10) 0.0259(3) Uani 1 1 d .
F15 F 1.12009(13) 0.33953(10) 0.73746(10) 0.0310(3) Uani 1 1 d .
F16 F 0.97916(12) 0.22043(9) 0.68198(9) 0.0257(3) Uani 1 1 d .
C18 C 0.93345(19) -0.05517(15) 0.75637(16) 0.0183(4) Uani 1 1 d .
H18A H 0.9356 -0.1147 0.7995 0.022 Uiso 1 1 calc R
H18B H 0.9616 -0.0755 0.6997 0.022 Uiso 1 1 calc R
O21 O 0.83894(12) 0.13058(10) 0.98879(10) 0.0136(3) Uani 1 1 d .
C21 C 0.71292(18) 0.26564(16) 1.00877(16) 0.0172(4) Uani 1 1 d .
C22 C 0.71504(17) 0.16900(15) 0.94728(15) 0.0137(4) Uani 1 1 d .
C23 C 0.61879(18) 0.09205(15) 0.96191(16) 0.0163(4) Uani 1 1 d .
C24 C 0.66705(19) 0.19754(15) 0.83052(15) 0.0157(4) Uani 1 1 d .
H24A H 0.575 0.2214 0.8068 0.019 Uiso 1 1 calc R
H24B H 0.7212 0.254 0.8234 0.019 Uiso 1 1 calc R
C25 C 0.67278(18) 0.11366(15) 0.75905(15) 0.0150(4) Uani 1 1 d .
C26 C 0.55100(19) 0.09954(17) 0.66274(16) 0.0213(5) Uani 1 1 d .
H26A H 0.5639 0.044 0.6216 0.032 Uiso 0.5 1 calc PR
H26B H 0.5324 0.161 0.6209 0.032 Uiso 0.5 1 calc PR
H26C H 0.4768 0.0844 0.6825 0.032 Uiso 0.5 1 calc PR
H26D H 0.4848 0.1489 0.6618 0.032 Uiso 0.5 1 calc PR
H26E H 0.5164 0.0319 0.6625 0.032 Uiso 0.5 1 calc PR
H26F H 0.5719 0.1085 0.6008 0.032 Uiso 0.5 1 calc PR
N27 N 0.78024(15) 0.06429(12) 0.78416(12) 0.0135(4) Uani 1 1 d .
C28 C 0.79496(19) -0.01038(16) 0.71074(16) 0.0181(4) Uani 1 1 d .
H28A H 0.7798 0.022 0.6429 0.022 Uiso 1 1 calc R
H28B H 0.7289 -0.0642 0.6985 0.022 Uiso 1 1 calc R
F21 F 0.78236(12) 0.33847(9) 0.98763(9) 0.0229(3) Uani 1 1 d .
F22 F 0.76501(12) 0.25225(9) 1.11211(9) 0.0237(3) Uani 1 1 d .
F23 F 0.59065(12) 0.30253(10) 0.98402(10) 0.0297(3) Uani 1 1 d .
F24 F 0.64512(12) 0.07116(9) 1.06190(10) 0.0255(3) Uani 1 1 d .
F25 F 0.49241(11) 0.12130(10) 0.91890(12) 0.0329(4) Uani 1 1 d .
F26 F 0.62430(11) 0.00459(9) 0.91570(9) 0.0213(3) Uani 1 1 d .

loop_
_atom_site_aniso_label
_atom_site_aniso_U_11
_atom_site_aniso_U_22
_atom_site_aniso_U_33
_atom_site_aniso_U_23
_atom_site_aniso_U_13
_atom_site_aniso_U_12
Al1 0.0106(3) 0.0113(3) 0.0132(3) 0.0024(2) 0.0055(2) 0.0008(2)
O1 0.0105(7) 0.0121(7) 0.0171(7) 0.0028(6) 0.0055(6) -0.0012(5)
O11 0.0125(6) 0.0128(7) 0.0186(7) 0.0021(6) 0.0097(6) 0.0009(5)
C11 0.0134(9) 0.0130(10) 0.0169(10) 0.0015(8) 0.0073(8) -0.0014(8)
C12 0.0192(10) 0.0185(11) 0.0213(11) 0.0008(9) 0.0083(9) -0.0010(8)
C13 0.0196(10) 0.0167(10) 0.0206(10) 0.0020(9) 0.0120(9) -0.0009(8)
C14 0.0123(9) 0.0166(10) 0.0234(11) 0.0032(9) 0.0098(8) 0.0012(8)
C15 0.0160(10) 0.0141(10) 0.0192(10) 0.0034(8) 0.0078(8) 0.0052(8)
C16 0.0278(11) 0.0245(12) 0.0323(12) -0.0035(10) 0.0213(10) 0.0014(10)
N17 0.0153(8) 0.0127(8) 0.0183(8) 0.0022(7) 0.0073(7) 0.0017(7)
F11 0.0244(6) 0.0293(7) 0.0179(6) -0.0004(5) 0.0035(5) -0.0003(5)
F12 0.0318(7) 0.0166(6) 0.0282(7) -0.0043(5) 0.0089(6) -0.0011(5)
F13 0.0209(7) 0.0354(8) 0.0408(8) -0.0080(6) 0.0140(6) -0.0154(6)
F14 0.0322(7) 0.0235(7) 0.0249(7) 0.0101(5) 0.0143(6) 0.0150(6)
F15 0.0349(7) 0.0348(8) 0.0308(7) 0.0113(6) 0.0208(6) -0.0062(6)
F16 0.0301(7) 0.0251(7) 0.0172(6) -0.0013(5) 0.0043(5) 0.0038(6)
C18 0.0215(10) 0.0157(10) 0.0211(11) -0.0064(8) 0.0120(9) -0.0032(8)
O21 0.0102(6) 0.0168(7) 0.0146(7) 0.0030(6) 0.0056(5) 0.0031(5)
C21 0.0144(9) 0.0183(11) 0.0194(10) 0.0002(9) 0.0071(8) 0.0011(8)
C22 0.0097(9) 0.0143(10) 0.0168(10) 0.0011(8) 0.0048(8) 0.0022(7)
C23 0.0134(9) 0.0163(10) 0.0210(10) 0.0012(8) 0.0088(8) 0.0018(8)
C24 0.0146(9) 0.0144(10) 0.0181(10) 0.0038(8) 0.0062(8) 0.0029(8)
C25 0.0154(9) 0.0149(10) 0.0156(10) 0.0041(8) 0.0069(8) -0.0027(8)
C26 0.0153(10) 0.0278(12) 0.0177(10) -0.0009(9) 0.0031(8) -0.0002(9)
N27 0.0162(8) 0.0125(8) 0.0140(8) 0.0015(7) 0.0084(7) -0.0005(7)
C28 0.0208(10) 0.0183(11) 0.0166(10) -0.0046(8) 0.0087(8) -0.0034(8)
F21 0.0285(7) 0.0161(6) 0.0229(7) -0.0008(5) 0.0088(5) -0.0049(5)
F22 0.0302(7) 0.0250(7) 0.0177(6) -0.0033(5) 0.0111(5) -0.0014(5)
F23 0.0199(6) 0.0287(7) 0.0394(8) -0.0096(6) 0.0104(6) 0.0078(5)
F24 0.0357(7) 0.0248(7) 0.0247(7) -0.0003(5) 0.0213(6) -0.0057(6)
F25 0.0116(6) 0.0288(7) 0.0586(10) 0.0082(7) 0.0140(6) 0.0018(5)
F26 0.0265(6) 0.0159(6) 0.0250(6) -0.0026(5) 0.0139(5) -0.0053(5)

loop_
_atom_type_symbol
_atom_type_description
_atom_type_scat_dispersion_real
_atom_type_scat_dispersion_imag
_atom_type_scat_source
C C 0.0033 0.0016 'International Tables Vol C Tables 4.2.6.8 and 6.1.1.4'
H H 0 0 'International Tables Vol C Tables 4.2.6.8 and 6.1.1.4'
N N 0.0061 0.0033 'International Tables Vol C Tables 4.2.6.8 and 6.1.1.4'
O O 0.0106 0.006 'International Tables Vol C Tables 4.2.6.8 and 6.1.1.4'
F F 0.0171 0.0103 'International Tables Vol C Tables 4.2.6.8 and 6.1.1.4'
Al Al 0.0645 0.0514 'International Tables Vol C Tables 4.2.6.8 and 6.1.1.4'

loop_
_geom_angle_atom_site_label_1
_geom_angle_atom_site_label_2
_geom_angle_atom_site_label_3
_geom_angle
_geom_angle_site_symmetry_1
_geom_angle_site_symmetry_3
O21 Al1 O11 93.93(6) . .
O21 Al1 O1 95.53(7) . .
O11 Al1 O1 99.31(6) . .
O21 Al1 O1 92.83(7) . 3_757
O11 Al1 O1 172.20(7) . 3_757
O1 Al1 O1 76.16(7) . 3_757
O21 Al1 N27 92.13(6) . .
O11 Al1 N27 95.52(6) . .
O1 Al1 N27 162.78(7) . .
O1 Al1 N27 88.10(6) 3_757 .
O21 Al1 N17 168.04(7) . .
O11 Al1 N17 86.88(7) . .
O1 Al1 N17 96.11(7) . .
O1 Al1 N17 87.31(7) 3_757 .
N27 Al1 N17 75.92(7) . .
O21 Al1 Al1 95.28(5) . 3_757
O11 Al1 Al1 137.84(5) . 3_757
O1 Al1 Al1 38.87(4) . 3_757
O1 Al1 Al1 37.29(4) 3_757 3_757
N27 Al1 Al1 125.07(6) . 3_757
N17 Al1 Al1 92.07(5) . 3_757
Al1 O1 Al1 103.84(7) . 3_757
C11 O11 Al1 131.42(12) . .
O11 C11 C13 108.71(15) . .
O11 C11 C12 107.89(16) . .
C13 C11 C12 108.82(16) . .
O11 C11 C14 115.82(16) . .
C13 C11 C14 108.67(16) . .
C12 C11 C14 106.75(15) . .
F12 C12 F11 106.91(17) . .
F12 C12 F13 106.59(17) . .
F11 C12 F13 106.21(16) . .
F12 C12 C11 112.73(16) . .
F11 C12 C11 110.25(17) . .
F13 C12 C11 113.71(17) . .
F14 C13 F15 107.00(16) . .
F14 C13 F16 106.26(15) . .
F15 C13 F16 106.40(16) . .
F14 C13 C11 112.89(16) . .
F15 C13 C11 113.22(16) . .
F16 C13 C11 110.62(16) . .
C15 C14 C11 113.35(16) . .
N17 C15 C16 125.99(19) . .
N17 C15 C14 117.48(18) . .
C16 C15 C14 116.52(18) . .
C15 N17 C18 122.26(18) . .
C15 N17 Al1 127.05(14) . .
C18 N17 Al1 109.39(12) . .
N17 C18 C28 106.36(16) . .
C22 O21 Al1 129.58(12) . .
F22 C21 F21 106.79(15) . .
F22 C21 F23 107.04(16) . .
F21 C21 F23 106.24(16) . .
F22 C21 C22 112.81(16) . .
F21 C21 C22 110.56(16) . .
F23 C21 C22 112.99(15) . .
O21 C22 C24 114.57(16) . .
O21 C22 C23 108.77(15) . .
C24 C22 C23 109.20(15) . .
O21 C22 C21 107.93(15) . .
C24 C22 C21 107.44(16) . .
C23 C22 C21 108.80(16) . .
F24 C23 F25 107.00(17) . .
F24 C23 F26 106.44(15) . .
F25 C23 F26 105.77(16) . .
F24 C23 C22 113.14(16) . .
F25 C23 C22 113.28(16) . .
F26 C23 C22 110.71(16) . .
C25 C24 C22 114.87(16) . .
N27 C25 C26 126.44(19) . .
N27 C25 C24 118.19(17) . .
C26 C25 C24 115.33(17) . .
C25 N27 C28 119.82(17) . .
C25 N27 Al1 124.45(14) . .
C28 N27 Al1 115.73(12) . .
N27 C28 C18 109.73(16) . .

loop_
_geom_bond_atom_site_label_1
_geom_bond_atom_site_label_2
_geom_bond_distance
_geom_bond_site_symmetry_2
Al1 O21 1.8210(14) .
Al1 O11 1.8232(14) .
Al1 O1 1.8481(15) .
Al1 O1 1.9140(15) 3_757
Al1 N27 2.0606(16) .
Al1 N17 2.0864(18) .
Al1 Al1 2.9616(11) 3_757
O1 Al1 1.9140(15) 3_757
O11 C11 1.364(2) .
C11 C13 1.542(3) .
C11 C12 1.546(3) .
C11 C14 1.558(3) .
C12 F12 1.341(2) .
C12 F11 1.343(2) .
C12 F13 1.347(2) .
C13 F14 1.335(2) .
C13 F15 1.336(2) .
C13 F16 1.345(2) .
C14 C15 1.502(3) .
C15 N17 1.278(3) .
C15 C16 1.501(3) .
N17 C18 1.465(3) .
C18 C28 1.530(3) .
O21 C22 1.361(2) .
C21 F22 1.334(2) .
C21 F21 1.339(2) .
C21 F23 1.349(2) .
C21 C22 1.552(3) .
C22 C24 1.544(3) .
C22 C23 1.546(3) .
C23 F24 1.332(2) .
C23 F25 1.344(2) .
C23 F26 1.345(2) .
C24 C25 1.514(3) .
C25 N27 1.281(3) .
C25 C26 1.494(3) .
N27 C28 1.479(3) .
